data_1537704
loop_
_publ_author_name
'Chen, T.-M.'
'Corbett, J.D.'

_publ_section_title
;
 Synthesis, structure, and stability of Cs4 Zr O4
;
_journal_name_full 'Zeitschrift fuer Anorganische und Allgemeine Chemie'
_journal_page_first 50
_journal_page_last 56
_journal_volume 553
_journal_year 1987
_chemical_formula_sum 'Cs4 O4 Zr'
_chemical_name_systematic 'Cs4 Zr O4'
_space_group_IT_number 14
_symmetry_space_group_name_Hall '-P 2ybc'
_symmetry_space_group_name_H-M 'P 1 21/c 1'
_cell_angle_alpha 90
_cell_angle_beta 113.05
_cell_angle_gamma 90
_cell_formula_units_Z 4
_cell_length_a 7.163
_cell_length_b 19.919
_cell_length_c 7.158
_cell_volume 939.765
_citation_journal_id_ASTM ZAACAB
_cod_data_source_file Chen_ZAACAB_1987_1855.cif
_cod_data_source_block Cs4O4Zr1
_cod_original_cell_volume 939.7648
_cod_original_formula_sum 'Cs4 O4 Zr1'
_cod_database_code 1537704

loop_
_symmetry_equiv_pos_as_xyz
x,y,z
-x,y+1/2,-z+1/2
-x,-y,-z
x,-y-1/2,z-1/2

loop_
_atom_site_label
_atom_site_type_symbol
_atom_site_fract_x
_atom_site_fract_y
_atom_site_fract_z
_atom_site_occupancy
_atom_site_U_iso_or_equiv
Cs2 Cs+1 0.7025 0.217 0.1803 1 0.0
Cs1 Cs+1 0.2197 0.5154 0.2491 1 0.0
O3 O-2 0.003 0.3331 0.522 1 0.0
O1 O-2 0.427 0.3108 0.895 1 0.0
Cs4 Cs+1 0.3411 0.5819 0.7742 1 0.0
O4 O-2 0.5945 0.5945 0.464 1 0.0
Zr1 Zr+4 0.2546 0.37725 0.7009 1 0.0
O2 O-2 0.21 0.451 0.861 1 0.0
Cs3 Cs+1 0.1828 0.31196 0.1787 1 0.0
